data_4338071
loop_
_publ_author_name
'Arenas, Ismael'
'Fuentes, M \'Angeles'
'Alvarez, Eleuterio'
'D\'iaz, Yolanda'
'Caballero, Ana'
'Castill\'on, Sergio'
'P\'erez, Pedro J'

_publ_section_title
;
 Syntheses of a Novel Fluorinated Trisphosphinoborate Ligand and Its
 Copper and Silver Complexes. Catalytic Activity toward Nitrene Transfer
 Reactions.
;
_journal_issue 8
_journal_name_full 'Inorganic chemistry'
_journal_page_first 3991
_journal_page_last 3999
_journal_paper_doi 10.1021/ic4028223
_journal_volume 53
_journal_year 2014
_chemical_formula_moiety '4(C51 H35 B F18 P3 Tl), 3(C H2 Cl2)'
_chemical_formula_sum 'C207 H146 B4 Cl6 F72 P12 Tl4'
_chemical_formula_weight 5446.30
_chemical_name_systematic
; 
 ? 
;
_space_group_IT_number 14
_symmetry_cell_setting monoclinic
_symmetry_space_group_name_Hall '-P 2ybc'
_symmetry_space_group_name_H-M 'P 1 21/c 1'
_atom_sites_solution_hydrogens geom
_atom_sites_solution_primary direct
_atom_sites_solution_secondary difmap
_audit_creation_method SHELXL-97
_cell_angle_alpha 90.00
_cell_angle_beta 101.431(2)
_cell_angle_gamma 90.00
_cell_formula_units_Z 2
_cell_length_a 13.6917(11)
_cell_length_b 36.911(3)
_cell_length_c 22.944(2)
_cell_measurement_reflns_used 9594
_cell_measurement_temperature 173(2)
_cell_measurement_theta_max 24.47
_cell_measurement_theta_min 2.31
_cell_volume 11365.3(16)
_computing_cell_refinement 'APEX2 Software Suite (Bruker, 2007)'
_computing_data_collection 'APEX2 Software Suite (Bruker, 2007)'
_computing_data_reduction 'APEX2 Software Suite (Bruker, 2007)'
_computing_molecular_graphics 'SHELXTL (Sheldrick, 2008)'
_computing_publication_material 'SHELXTL and publCIF (Westrip, 2010)'
_computing_structure_refinement 'SHELXL97 (Sheldrick, 2008)'
_computing_structure_solution 'SIR2002 (Burla et al., 2003)'
_diffrn_ambient_temperature 173(2)
_diffrn_detector_area_resol_mean 8.26
_diffrn_measured_fraction_theta_full 0.956
_diffrn_measured_fraction_theta_max 0.956
_diffrn_measurement_device_type
;
 Bruker-Nonius X8kappa APEX II CCD area detector
;
_diffrn_measurement_method 'phi and omega scans with narrow frames'
_diffrn_radiation_monochromator graphite
_diffrn_radiation_source 'fine-focus sealed tube'
_diffrn_radiation_type MoK\a
_diffrn_radiation_wavelength 0.71073
_diffrn_reflns_av_R_equivalents 0.0662
_diffrn_reflns_av_unetI/netI 0.0592
_diffrn_reflns_limit_h_max 16
_diffrn_reflns_limit_h_min -16
_diffrn_reflns_limit_k_max 41
_diffrn_reflns_limit_k_min -44
_diffrn_reflns_limit_l_max 27
_diffrn_reflns_limit_l_min -27
_diffrn_reflns_number 116761
_diffrn_reflns_theta_full 25.25
_diffrn_reflns_theta_max 25.25
_diffrn_reflns_theta_min 1.06
_diffrn_standards_decay_% 0
_exptl_absorpt_coefficient_mu 3.090
_exptl_absorpt_correction_T_max 0.6895
_exptl_absorpt_correction_T_min 0.3419
_exptl_absorpt_correction_type multi-scan
_exptl_absorpt_process_details
;
 APEX2 Software Suite; Bruker 2005.
;
_exptl_crystal_colour colourless
_exptl_crystal_density_diffrn 1.591
_exptl_crystal_density_method 'not measured'
_exptl_crystal_description Needle
_exptl_crystal_F_000 5324
_exptl_crystal_size_max 0.42
_exptl_crystal_size_mid 0.30
_exptl_crystal_size_min 0.13
_platon_squeeze_details
;
;
_refine_diff_density_max 2.205
_refine_diff_density_min -2.064
_refine_diff_density_rms 0.155
_refine_ls_extinction_method none
_refine_ls_goodness_of_fit_ref 1.115
_refine_ls_hydrogen_treatment constr
_refine_ls_matrix_type fullcycle
_refine_ls_number_parameters 1378
_refine_ls_number_reflns 19704
_refine_ls_number_restraints 226
_refine_ls_restrained_S_all 1.201
_refine_ls_R_factor_all 0.0753
_refine_ls_R_factor_gt 0.0605
_refine_ls_shift/su_max 0.001
_refine_ls_shift/su_mean 0.000
_refine_ls_structure_factor_coef Fsqd
_refine_ls_weighting_details 'calc w=1/[\s^2^(Fo^2^)+(0.1010P)^2^+21.2443P] where P=(Fo^2^+2Fc^2^)/3'
_refine_ls_weighting_scheme calc
_refine_ls_wR_factor_gt 0.1659
_refine_ls_wR_factor_ref 0.1741
_reflns_number_gt 15476
_reflns_number_total 19704
_reflns_threshold_expression >2sigma(I)
_cod_data_source_file ic4028223_si_004.cif
_cod_data_source_block ea19012a
_cod_depositor_comments
;
The following automatic conversions were performed:

'_symmetry_cell_setting' value 'Monoclinic' changed to 'monoclinic'
according to
/usr/data/users/saulius/automatic-downloads/rss-feeds/ACS/lib/dictionaries/cif_core.dic
dictionary named 'cif_core.dic' version 2.4.2 from 2011-04-26.

Automatic conversion script
Id: cif_fix_values 2281 2013-09-26 08:29:07Z andrius 

 Adding full bibliography for 4338069--4338071.cif.
;
_cod_original_sg_symbol_H-M 'P 21/c'
_cod_database_code 4338071

loop_
_symmetry_equiv_pos_as_xyz
'x, y, z'
'-x, y+1/2, -z+1/2'
'-x, -y, -z'
'x, -y-1/2, z-1/2'

loop_
_atom_site_label
_atom_site_type_symbol
_atom_site_fract_x
_atom_site_fract_y
_atom_site_fract_z
_atom_site_U_iso_or_equiv
_atom_site_adp_type
_atom_site_occupancy
_atom_site_symmetry_multiplicity
_atom_site_calc_flag
_atom_site_refinement_flags
Tl1 Tl 0.48008(2) 0.461423(8) 0.335713(12) 0.03448(8) Uani 1 1 d .
P1 P 0.69309(14) 0.47205(5) 0.33817(7) 0.0276(4) Uani 1 1 d .
P2 P 0.52948(13) 0.41375(5) 0.24178(7) 0.0263(4) Uani 1 1 d .
P3 P 0.48998(13) 0.50830(5) 0.23211(7) 0.0253(4) Uani 1 1 d .
F1 F 0.8436(4) 0.30081(13) 0.4089(2) 0.0548(14) Uani 1 1 d U
F2 F 0.9022(4) 0.32727(14) 0.4917(2) 0.0643(15) Uani 1 1 d U
F3 F 0.9862(4) 0.32688(15) 0.4222(3) 0.0649(15) Uani 1 1 d U
F4 F 0.9778(8) 0.6043(3) 0.4774(5) 0.151(4) Uani 1 1 d U
F5 F 0.9757(7) 0.5748(2) 0.5496(4) 0.130(3) Uani 1 1 d U
F6 F 0.8645(8) 0.6071(3) 0.5284(5) 0.153(4) Uani 1 1 d U
F7 F 0.5574(6) 0.2317(2) 0.2074(3) 0.105(3) Uani 1 1 d U
F8 F 0.5405(7) 0.23414(19) 0.2972(4) 0.107(3) Uani 1 1 d U
F9 F 0.6783(6) 0.2402(2) 0.2709(4) 0.106(3) Uani 1 1 d U
F10 F 0.1073(5) 0.46623(17) 0.0603(3) 0.084(2) Uani 1 1 d U
F11 F 0.0628(4) 0.41197(17) 0.0765(3) 0.0753(18) Uani 1 1 d U
F12 F 0.1412(5) 0.42289(18) 0.0077(3) 0.0780(18) Uani 1 1 d U
F13 F 0.0464(4) 0.58459(15) 0.1196(2) 0.0617(15) Uani 1 1 d U
F14 F 0.0473(4) 0.54477(15) 0.0525(3) 0.0662(16) Uani 1 1 d U
F15 F 0.1189(4) 0.59487(14) 0.0469(2) 0.0559(14) Uani 1 1 d U
F16 F 0.5511(5) 0.66951(16) 0.3740(3) 0.0761(18) Uani 1 1 d U
F17 F 0.6464(6) 0.67798(17) 0.3114(3) 0.086(2) Uani 1 1 d U
F18 F 0.7003(5) 0.65128(17) 0.3938(3) 0.0806(19) Uani 1 1 d U
C1 C 0.7325(5) 0.48381(19) 0.2693(3) 0.0278(16) Uani 1 1 d .
H1A H 0.7356 0.5106 0.2674 0.033 Uiso 1 1 d R
H1B H 0.8015 0.4748 0.2726 0.033 Uiso 1 1 d R
C2 C 0.6325(5) 0.42594(19) 0.2063(3) 0.0272(16) Uani 1 1 d .
H2A H 0.6916 0.4121 0.2264 0.033 Uiso 1 1 d R
H2B H 0.6159 0.4172 0.1648 0.033 Uiso 1 1 d R
C3 C 0.5703(5) 0.49636(19) 0.1803(3) 0.0268(16) Uani 1 1 d .
H3A H 0.5282 0.4847 0.1453 0.032 Uiso 1 1 d R
H3B H 0.5960 0.5192 0.1663 0.032 Uiso 1 1 d R
C4 C 0.7408(5) 0.47370(19) 0.1568(3) 0.0260(15) Uani 1 1 d .
C5 C 0.7842(6) 0.5071(2) 0.1498(3) 0.0375(19) Uani 1 1 d .
H5 H 0.7711 0.5267 0.1739 0.045 Uiso 1 1 d R
C6 C 0.8458(6) 0.5135(2) 0.1098(4) 0.043(2) Uani 1 1 d .
H6 H 0.8714 0.5371 0.1060 0.052 Uiso 1 1 d R
C7 C 0.8699(6) 0.4854(2) 0.0754(4) 0.044(2) Uani 1 1 d .
H7 H 0.9123 0.4893 0.0479 0.053 Uiso 1 1 d R
C8 C 0.8308(6) 0.4519(2) 0.0822(4) 0.042(2) Uani 1 1 d .
H8 H 0.8471 0.4321 0.0594 0.051 Uiso 1 1 d R
C9 C 0.7678(5) 0.4463(2) 0.1215(3) 0.0327(18) Uani 1 1 d .
H9 H 0.7420 0.4227 0.1247 0.039 Uiso 1 1 d R
C10 C 0.7533(5) 0.42909(19) 0.3638(3) 0.0288(16) Uani 1 1 d .
C11 C 0.7280(6) 0.4125(2) 0.4131(3) 0.0366(19) Uani 1 1 d .
H11 H 0.6797 0.4235 0.4319 0.044 Uiso 1 1 d R
C12 C 0.7723(6) 0.3808(2) 0.4354(3) 0.039(2) Uani 1 1 d .
H12 H 0.7535 0.3698 0.4690 0.047 Uiso 1 1 d R
C13 C 0.8445(6) 0.3646(2) 0.4093(3) 0.0369(19) Uani 1 1 d .
C14 C 0.8693(6) 0.3802(2) 0.3596(3) 0.0376(19) Uani 1 1 d .
H14 H 0.9177 0.3690 0.3410 0.045 Uiso 1 1 d R
C15 C 0.8240(5) 0.4122(2) 0.3366(3) 0.0324(18) Uani 1 1 d .
H15 H 0.8412 0.4227 0.3022 0.039 Uiso 1 1 d R
C16 C 0.8951(7) 0.3303(2) 0.4329(4) 0.048(2) Uani 1 1 d .
C17 C 0.7619(6) 0.50363(19) 0.3926(3) 0.0313(17) Uani 1 1 d .
C18 C 0.8626(7) 0.5019(3) 0.4106(6) 0.078(4) Uani 1 1 d .
H18 H 0.8991 0.4818 0.4002 0.093 Uiso 1 1 d R
C19 C 0.9112(8) 0.5301(4) 0.4454(6) 0.085(4) Uani 1 1 d .
H19 H 0.9819 0.5296 0.4555 0.103 Uiso 1 1 d R
C20 C 0.8638(8) 0.5577(3) 0.4653(4) 0.054(2) Uani 1 1 d .
C21 C 0.7654(10) 0.5593(4) 0.4466(7) 0.123(7) Uani 1 1 d .
H21 H 0.7289 0.5783 0.4602 0.148 Uiso 1 1 d R
C22 C 0.7166(9) 0.5342(3) 0.4078(6) 0.094(5) Uani 1 1 d .
H22 H 0.6485 0.5382 0.3905 0.112 Uiso 1 1 d R
C23 C 0.9183(10) 0.5874(3) 0.5002(5) 0.080(4) Uani 1 1 d .
C24 C 0.5396(5) 0.36434(18) 0.2464(3) 0.0245(15) Uani 1 1 d .
C25 C 0.4829(6) 0.3413(2) 0.2049(3) 0.0346(18) Uani 1 1 d .
H25 H 0.4339 0.3511 0.1737 0.041 Uiso 1 1 d R
C26 C 0.4974(6) 0.3037(2) 0.2087(3) 0.0379(19) Uani 1 1 d .
H26 H 0.4586 0.2882 0.1802 0.045 Uiso 1 1 d R
C27 C 0.5685(6) 0.2896(2) 0.2538(3) 0.0366(19) Uani 1 1 d .
C28 C 0.6236(6) 0.3119(2) 0.2957(3) 0.042(2) Uani 1 1 d .
H28 H 0.6721 0.3019 0.3270 0.050 Uiso 1 1 d R
C29 C 0.6089(6) 0.3490(2) 0.2922(3) 0.041(2) Uani 1 1 d .
H29 H 0.6470 0.3642 0.3216 0.049 Uiso 1 1 d R
C30 C 0.5848(7) 0.2495(3) 0.2594(4) 0.052(2) Uani 1 1 d .
C31 C 0.4148(5) 0.41939(18) 0.1867(3) 0.0269(16) Uani 1 1 d .
C32 C 0.4113(5) 0.4235(2) 0.1253(3) 0.0314(17) Uani 1 1 d .
H32 H 0.4714 0.4233 0.1105 0.038 Uiso 1 1 d R
C33 C 0.3215(5) 0.4274(2) 0.0865(3) 0.0355(19) Uani 1 1 d .
H33 H 0.3202 0.4307 0.0453 0.043 Uiso 1 1 d R
C34 C 0.2325(6) 0.42694(19) 0.1065(3) 0.0354(18) Uani 1 1 d .
C35 C 0.2344(6) 0.4220(2) 0.1668(3) 0.040(2) Uani 1 1 d .
H35 H 0.1737 0.4214 0.1809 0.048 Uiso 1 1 d R
C36 C 0.3245(5) 0.41784(19) 0.2062(3) 0.0311(17) Uani 1 1 d .
H36 H 0.3248 0.4141 0.2472 0.037 Uiso 1 1 d R
C37 C 0.1364(6) 0.4321(2) 0.0642(4) 0.043(2) Uani 1 1 d .
C38 C 0.3733(5) 0.52487(18) 0.1863(3) 0.0256(15) Uani 1 1 d .
C39 C 0.3714(6) 0.5412(3) 0.1314(4) 0.050(3) Uani 1 1 d .
H39 H 0.4308 0.5426 0.1160 0.060 Uiso 1 1 d R
C40 C 0.2843(6) 0.5554(3) 0.0994(4) 0.050(3) Uani 1 1 d .
H40 H 0.2843 0.5664 0.0619 0.060 Uiso 1 1 d R
C41 C 0.1977(5) 0.5540(2) 0.1204(3) 0.0323(17) Uani 1 1 d .
C42 C 0.1977(6) 0.5379(3) 0.1738(4) 0.052(3) Uani 1 1 d .
H42 H 0.1381 0.5369 0.1891 0.063 Uiso 1 1 d R
C43 C 0.2851(6) 0.5229(3) 0.2063(4) 0.052(3) Uani 1 1 d .
H43 H 0.2840 0.5113 0.2430 0.062 Uiso 1 1 d R
C44 C 0.1030(6) 0.5694(2) 0.0852(4) 0.0385(19) Uani 1 1 d .
C45 C 0.5353(5) 0.55154(19) 0.2669(3) 0.0288(16) Uani 1 1 d .
C46 C 0.4919(7) 0.5646(2) 0.3134(4) 0.046(2) Uani 1 1 d .
H46 H 0.4426 0.5504 0.3267 0.055 Uiso 1 1 d R
C47 C 0.5174(7) 0.5972(2) 0.3392(4) 0.051(2) Uani 1 1 d .
H47 H 0.4859 0.6056 0.3701 0.061 Uiso 1 1 d R
C48 C 0.5908(6) 0.6185(2) 0.3211(3) 0.040(2) Uani 1 1 d .
C49 C 0.6321(6) 0.6061(2) 0.2750(4) 0.044(2) Uani 1 1 d .
H49 H 0.6793 0.6208 0.2608 0.052 Uiso 1 1 d R
C50 C 0.6068(6) 0.5733(2) 0.2489(3) 0.0365(19) Uani 1 1 d .
H50 H 0.6390 0.5651 0.2183 0.044 Uiso 1 1 d R
C51 C 0.6219(8) 0.6541(3) 0.3494(4) 0.056(3) Uani 1 1 d .
B1 B 0.6670(6) 0.4693(2) 0.2042(3) 0.0258(18) Uani 1 1 d .
Tl2 Tl 1.04710(2) 0.770336(8) 0.211457(12) 0.03492(8) Uani 1 1 d .
P4 P 1.04325(14) 0.74529(5) 0.33540(8) 0.0283(4) Uani 1 1 d .
P5 P 0.98105(14) 0.83120(5) 0.27857(8) 0.0282(4) Uani 1 1 d .
P6 P 0.83145(14) 0.75701(5) 0.20851(7) 0.0276(4) Uani 1 1 d .
F19 F 1.4580(6) 0.7522(2) 0.5537(3) 0.106(3) Uani 1 1 d U
F20 F 1.5011(5) 0.7112(2) 0.5015(3) 0.092(2) Uani 1 1 d U
F21 F 1.4071(4) 0.69812(18) 0.5611(3) 0.0742(18) Uani 1 1 d U
F22 F 0.8472(7) 0.5851(2) 0.2369(4) 0.121(3) Uani 1 1 d U
F23 F 0.9314(7) 0.5663(2) 0.3141(4) 0.110(3) Uani 1 1 d U
F24 F 0.9941(6) 0.57160(19) 0.2398(3) 0.094(2) Uani 1 1 d U
F25 F 0.7868(7) 0.9875(2) 0.1617(4) 0.118(3) Uani 1 1 d U
F26 F 0.9240(7) 0.9899(2) 0.1321(4) 0.113(3) Uani 1 1 d U
F27 F 0.8989(7) 1.0091(2) 0.2137(4) 0.111(3) Uani 1 1 d U
F28 F 1.3546(5) 0.8754(2) 0.5045(3) 0.104(2) Uani 1 1 d U
F29 F 1.4364(5) 0.8642(2) 0.4405(3) 0.103(2) Uani 1 1 d U
F30 F 1.3984(6) 0.8226(2) 0.4911(4) 0.124(3) Uani 1 1 d U
F31 F 0.5457(6) 0.6121(2) 0.1106(3) 0.102(2) Uani 1 1 d U
F32 F 0.6818(6) 0.58986(17) 0.1126(3) 0.092(2) Uani 1 1 d U
F33 F 0.6055(5) 0.62031(16) 0.0362(2) 0.0799(19) Uani 1 1 d U
F34 F 0.5069(5) 0.88114(17) 0.0642(3) 0.0780(18) Uani 1 1 d U
F35 F 0.5871(5) 0.86895(17) -0.0040(2) 0.0791(18) Uani 1 1 d U
F36 F 0.6448(5) 0.90716(16) 0.0637(3) 0.0799(19) Uani 1 1 d U
C52 C 0.9498(5) 0.76313(19) 0.3748(3) 0.0297(17) Uani 1 1 d .
H52A H 0.9278 0.7429 0.3974 0.036 Uiso 1 1 d R
H52B H 0.9833 0.7810 0.4042 0.036 Uiso 1 1 d R
C53 C 0.8750(5) 0.82410(19) 0.3147(3) 0.0296(17) Uani 1 1 d .
H53A H 0.8852 0.8397 0.3505 0.036 Uiso 1 1 d R
H53B H 0.8149 0.8333 0.2873 0.036 Uiso 1 1 d R
C54 C 0.7917(5) 0.7565(2) 0.2795(3) 0.0298(17) Uani 1 1 d .
H54A H 0.7200 0.7628 0.2718 0.036 Uiso 1 1 d R
H54B H 0.7973 0.7311 0.2940 0.036 Uiso 1 1 d R
C55 C 0.7696(5) 0.78622(18) 0.3806(3) 0.0247(15) Uani 1 1 d .
C56 C 0.7342(6) 0.7544(2) 0.4035(3) 0.0359(19) Uani 1 1 d .
H56 H 0.7571 0.7317 0.3921 0.043 Uiso 1 1 d R
C57 C 0.6685(6) 0.7546(2) 0.4414(4) 0.046(2) Uani 1 1 d .
H57 H 0.6457 0.7323 0.4546 0.056 Uiso 1 1 d R
C58 C 0.6356(6) 0.7869(2) 0.4604(4) 0.045(2) Uani 1 1 d .
H58 H 0.5915 0.7872 0.4876 0.054 Uiso 1 1 d R
C59 C 0.6685(6) 0.8191(2) 0.4391(3) 0.041(2) Uani 1 1 d .
H59 H 0.6462 0.8417 0.4516 0.049 Uiso 1 1 d R
C60 C 0.7335(5) 0.8182(2) 0.3996(3) 0.0312(17) Uani 1 1 d .
H60 H 0.7541 0.8405 0.3852 0.037 Uiso 1 1 d R
C61 C 1.1587(5) 0.74071(19) 0.3914(3) 0.0304(17) Uani 1 1 d .
C62 C 1.1627(6) 0.7484(3) 0.4504(3) 0.045(2) Uani 1 1 d .
H62 H 1.1048 0.7573 0.4626 0.054 Uiso 1 1 d R
C63 C 1.2498(6) 0.7435(3) 0.4925(3) 0.049(2) Uani 1 1 d .
H63 H 1.2510 0.7490 0.5331 0.059 Uiso 1 1 d R
C64 C 1.3348(6) 0.7306(2) 0.4754(4) 0.041(2) Uani 1 1 d .
C65 C 1.3327(7) 0.7246(3) 0.4163(4) 0.059(3) Uani 1 1 d .
H65 H 1.3913 0.7167 0.4039 0.071 Uiso 1 1 d R
C66 C 1.2461(7) 0.7298(3) 0.3749(4) 0.057(3) Uani 1 1 d .
H66 H 1.2462 0.7258 0.3340 0.069 Uiso 1 1 d R
C67 C 1.4245(7) 0.7237(3) 0.5233(4) 0.055(3) Uani 1 1 d .
C68 C 1.0123(5) 0.6973(2) 0.3200(3) 0.0320(17) Uani 1 1 d .
C69 C 1.0568(6) 0.6788(2) 0.2783(3) 0.039(2) Uani 1 1 d .
H69 H 1.1043 0.6912 0.2605 0.047 Uiso 1 1 d R
C70 C 1.0345(6) 0.6437(2) 0.2627(4) 0.043(2) Uani 1 1 d .
H70 H 1.0653 0.6322 0.2341 0.051 Uiso 1 1 d R
C71 C 0.9656(6) 0.6247(2) 0.2889(3) 0.0385(19) Uani 1 1 d .
C72 C 0.9238(7) 0.6425(2) 0.3312(4) 0.045(2) Uani 1 1 d .
H72 H 0.8783 0.6296 0.3499 0.054 Uiso 1 1 d R
C73 C 0.9445(6) 0.6776(2) 0.3471(3) 0.0377(19) Uani 1 1 d .
H73 H 0.9138 0.6888 0.3761 0.045 Uiso 1 1 d R
C74 C 0.9378(7) 0.5872(2) 0.2703(4) 0.052(2) Uani 1 1 d .
C75 C 0.9614(5) 0.87742(19) 0.2500(3) 0.0285(16) Uani 1 1 d .
C76 C 0.8863(6) 0.8819(2) 0.1980(3) 0.040(2) Uani 1 1 d .
H76 H 0.8529 0.8612 0.1790 0.048 Uiso 1 1 d R
C77 C 0.8620(7) 0.9157(2) 0.1751(4) 0.046(2) Uani 1 1 d .
H77 H 0.8110 0.9184 0.1407 0.056 Uiso 1 1 d R
C78 C 0.9121(6) 0.9463(2) 0.2020(3) 0.0372(19) Uani 1 1 d .
C79 C 0.9847(6) 0.9423(2) 0.2513(4) 0.041(2) Uani 1 1 d .
H79 H 1.0194 0.9631 0.2692 0.049 Uiso 1 1 d R
C80 C 1.0096(6) 0.9079(2) 0.2763(3) 0.0348(18) Uani 1 1 d .
H80 H 1.0599 0.9057 0.3112 0.042 Uiso 1 1 d R
C81 C 0.8854(7) 0.9816(2) 0.1750(4) 0.051(2) Uani 1 1 d .
C82 C 1.0932(5) 0.83717(19) 0.3376(3) 0.0292(17) Uani 1 1 d .
C83 C 1.0906(5) 0.8444(2) 0.3964(3) 0.0323(18) Uani 1 1 d .
H83 H 1.0283 0.8465 0.4084 0.039 Uiso 1 1 d R
C84 C 1.1785(5) 0.84872(19) 0.4378(3) 0.0326(17) Uani 1 1 d .
H84 H 1.1764 0.8536 0.4781 0.039 Uiso 1 1 d R
C85 C 1.2695(6) 0.8458(2) 0.4202(4) 0.0366(19) Uani 1 1 d .
C86 C 1.2738(6) 0.8379(2) 0.3623(4) 0.043(2) Uani 1 1 d .
H86 H 1.3364 0.8352 0.3507 0.051 Uiso 1 1 d R
C87 C 1.1850(5) 0.8339(2) 0.3203(3) 0.0367(19) Uani 1 1 d .
H87 H 1.1871 0.8289 0.2800 0.044 Uiso 1 1 d R
C88 C 1.3644(6) 0.8512(3) 0.4643(4) 0.050(2) Uani 1 1 d .
C89 C 0.7719(5) 0.7165(2) 0.1702(3) 0.0297(17) Uani 1 1 d .
C90 C 0.8284(7) 0.6858(2) 0.1658(4) 0.048(2) Uani 1 1 d .
H90 H 0.8984 0.6864 0.1799 0.057 Uiso 1 1 d R
C91 C 0.7843(7) 0.6545(2) 0.1410(4) 0.054(3) Uani 1 1 d .
H91 H 0.8243 0.6338 0.1381 0.064 Uiso 1 1 d R
C92 C 0.6834(7) 0.6528(2) 0.1207(3) 0.042(2) Uani 1 1 d .
C93 C 0.6256(7) 0.6830(2) 0.1233(4) 0.054(2) Uani 1 1 d .
H93 H 0.5559 0.6822 0.1078 0.065 Uiso 1 1 d R
C94 C 0.6688(7) 0.7149(2) 0.1485(4) 0.048(2) Uani 1 1 d .
H94 H 0.6283 0.7355 0.1512 0.057 Uiso 1 1 d R
C95 C 0.6346(8) 0.6192(2) 0.0938(3) 0.052(3) Uani 1 1 d .
C96 C 0.7592(5) 0.79249(19) 0.1639(3) 0.0310(17) Uani 1 1 d .
C97 C 0.6837(5) 0.8129(2) 0.1828(3) 0.0320(18) Uani 1 1 d .
H97 H 0.6681 0.8081 0.2206 0.038 Uiso 1 1 d R
C98 C 0.6326(6) 0.8390(2) 0.1475(3) 0.040(2) Uani 1 1 d .
H98 H 0.5835 0.8528 0.1616 0.048 Uiso 1 1 d R
C99 C 0.6523(6) 0.8461(2) 0.0910(3) 0.0367(19) Uani 1 1 d .
C100 C 0.7266(6) 0.8263(2) 0.0721(3) 0.0373(19) Uani 1 1 d .
H100 H 0.7414 0.8308 0.0340 0.045 Uiso 1 1 d R
C101 C 0.7793(6) 0.7999(2) 0.1086(3) 0.0353(19) Uani 1 1 d .
H101 H 0.8302 0.7867 0.0952 0.042 Uiso 1 1 d R
C102 C 0.5972(7) 0.8751(2) 0.0534(4) 0.049(2) Uani 1 1 d .
B2 B 0.8490(6) 0.7827(2) 0.3355(3) 0.0275(18) Uani 1 1 d .
Cl1 Cl 0.9547(3) 0.66130(8) 0.03059(17) 0.1001(12) Uani 1 1 d U
Cl2 Cl 0.9808(2) 0.73749(8) 0.05850(13) 0.0768(9) Uani 1 1 d U
C103 C 0.8983(7) 0.7030(2) 0.0275(4) 0.051(2) Uani 1 1 d U
H10A H 0.8421 0.7019 0.0487 0.061 Uiso 1 1 d R
H10B H 0.8708 0.7091 -0.0146 0.061 Uiso 1 1 d R
Cl3 Cl 0.4905(3) 0.53904(9) 1.00037(14) 0.1010(13) Uani 1 1 d U
C104 C 0.414(2) 0.5032(7) 0.9922(10) 0.096(3) Uani 0.50 1 d PU
H10C H 0.3686 0.5032 0.9527 0.115 Uiso 0.50 1 d PR
H10D H 0.3728 0.5023 1.0234 0.115 Uiso 0.50 1 d PR

loop_
_atom_site_aniso_label
_atom_site_aniso_U_11
_atom_site_aniso_U_22
_atom_site_aniso_U_33
_atom_site_aniso_U_23
_atom_site_aniso_U_13
_atom_site_aniso_U_12
Tl1 0.03057(17) 0.04290(19) 0.03035(15) 0.00280(12) 0.00694(14) 0.00005(14)
P1 0.0237(10) 0.0315(10) 0.0251(9) -0.0013(8) -0.0010(8) 0.0008(9)
P2 0.0223(10) 0.0301(10) 0.0255(9) 0.0009(8) 0.0025(8) -0.0024(9)
P3 0.0221(10) 0.0284(10) 0.0243(9) 0.0019(7) 0.0017(8) 0.0020(8)
F1 0.064(3) 0.038(3) 0.058(3) 0.001(2) 0.001(3) -0.002(2)
F2 0.085(4) 0.051(3) 0.050(3) 0.006(2) -0.004(3) 0.005(3)
F3 0.051(3) 0.055(3) 0.083(3) 0.010(3) 0.001(3) 0.013(3)
F4 0.170(6) 0.142(5) 0.139(5) -0.016(4) 0.027(4) -0.076(5)
F5 0.142(5) 0.116(5) 0.114(5) -0.015(4) -0.018(4) -0.026(4)
F6 0.160(6) 0.137(5) 0.153(5) -0.063(4) 0.013(4) 0.003(4)
F7 0.127(5) 0.081(4) 0.102(4) -0.009(3) 0.010(4) 0.007(4)
F8 0.127(5) 0.083(4) 0.124(4) 0.021(3) 0.059(4) 0.000(4)
F9 0.096(4) 0.083(4) 0.135(5) 0.003(4) 0.010(4) 0.009(4)
F10 0.071(4) 0.065(4) 0.100(4) 0.004(3) -0.020(3) 0.013(3)
F11 0.051(3) 0.081(4) 0.085(4) 0.011(3) -0.007(3) -0.015(3)
F12 0.067(3) 0.096(4) 0.062(3) -0.003(3) -0.008(3) 0.010(3)
F13 0.053(3) 0.076(3) 0.057(3) 0.007(3) 0.014(2) 0.025(3)
F14 0.051(3) 0.063(3) 0.074(3) 0.000(3) -0.016(3) 0.002(3)
F15 0.047(3) 0.062(3) 0.058(3) 0.024(2) 0.007(2) 0.011(2)
F16 0.083(4) 0.063(3) 0.083(3) -0.022(3) 0.018(3) 0.007(3)
F17 0.115(4) 0.064(3) 0.082(4) -0.008(3) 0.026(3) -0.019(3)
F18 0.077(4) 0.070(3) 0.087(4) -0.027(3) -0.004(3) -0.007(3)
C1 0.026(4) 0.027(4) 0.028(4) 0.002(3) -0.002(3) 0.000(3)
C2 0.017(4) 0.034(4) 0.029(4) -0.001(3) 0.000(3) -0.001(3)
C3 0.024(4) 0.032(4) 0.021(3) -0.001(3) -0.004(3) 0.003(3)
C4 0.018(4) 0.029(4) 0.026(3) 0.002(3) -0.006(3) 0.002(3)
C5 0.040(5) 0.030(4) 0.046(5) -0.005(3) 0.016(4) -0.007(4)
C6 0.044(5) 0.032(5) 0.056(5) 0.000(4) 0.016(5) -0.011(4)
C7 0.048(5) 0.041(5) 0.052(5) 0.003(4) 0.030(5) -0.002(4)
C8 0.042(5) 0.041(5) 0.047(5) -0.006(4) 0.017(4) 0.003(4)
C9 0.029(4) 0.032(4) 0.037(4) 0.005(3) 0.006(4) -0.002(4)
C10 0.026(4) 0.036(4) 0.022(3) -0.007(3) -0.002(3) 0.001(4)
C11 0.035(5) 0.041(5) 0.035(4) -0.005(4) 0.009(4) 0.001(4)
C12 0.047(5) 0.041(5) 0.029(4) 0.006(3) 0.008(4) 0.001(4)
C13 0.041(5) 0.026(4) 0.037(4) -0.006(3) -0.006(4) -0.002(4)
C14 0.035(5) 0.041(5) 0.036(4) 0.000(4) 0.005(4) 0.006(4)
C15 0.029(4) 0.038(5) 0.029(4) 0.003(3) 0.002(3) 0.000(4)
C16 0.057(6) 0.039(5) 0.042(5) 0.003(4) -0.005(5) 0.002(5)
C17 0.033(4) 0.030(4) 0.030(4) -0.004(3) 0.005(3) 0.000(4)
C18 0.032(5) 0.075(8) 0.122(10) -0.066(8) 0.003(6) -0.013(5)
C19 0.037(6) 0.107(10) 0.109(10) -0.061(9) 0.008(7) -0.023(7)
C20 0.063(7) 0.051(6) 0.041(5) -0.009(4) -0.008(5) -0.001(5)
C21 0.078(10) 0.116(12) 0.144(14) -0.094(11) -0.053(10) 0.049(9)
C22 0.065(8) 0.085(9) 0.110(10) -0.061(8) -0.032(8) 0.033(7)
C23 0.104(10) 0.087(9) 0.045(6) -0.026(6) 0.005(7) -0.034(8)
C24 0.019(4) 0.031(4) 0.022(3) -0.003(3) 0.000(3) -0.008(3)
C25 0.029(4) 0.039(5) 0.034(4) 0.004(3) -0.001(4) -0.001(4)
C26 0.040(5) 0.034(5) 0.037(4) -0.005(4) 0.001(4) -0.004(4)
C27 0.029(4) 0.037(5) 0.043(5) -0.006(4) 0.006(4) -0.009(4)
C28 0.040(5) 0.041(5) 0.038(4) 0.013(4) -0.009(4) 0.002(4)
C29 0.038(5) 0.044(5) 0.035(4) -0.001(4) -0.004(4) -0.015(4)
C30 0.039(5) 0.053(6) 0.061(6) 0.012(5) 0.000(5) 0.000(5)
C31 0.028(4) 0.023(4) 0.030(4) 0.001(3) 0.007(3) -0.003(3)
C32 0.024(4) 0.037(4) 0.031(4) 0.003(3) 0.001(3) -0.002(4)
C33 0.030(4) 0.043(5) 0.030(4) 0.008(3) -0.001(4) -0.011(4)
C34 0.027(4) 0.024(4) 0.050(5) 0.007(3) -0.004(4) 0.001(4)
C35 0.025(4) 0.049(5) 0.046(5) 0.000(4) 0.007(4) -0.001(4)
C36 0.027(4) 0.033(4) 0.032(4) -0.005(3) 0.002(4) -0.008(4)
C37 0.025(4) 0.040(5) 0.058(6) 0.007(4) -0.008(4) 0.006(4)
C38 0.021(4) 0.028(4) 0.027(3) 0.000(3) 0.002(3) 0.003(3)
C39 0.033(5) 0.076(7) 0.045(5) 0.022(5) 0.015(4) 0.013(5)
C40 0.034(5) 0.082(7) 0.036(5) 0.022(5) 0.009(4) 0.019(5)
C41 0.025(4) 0.037(4) 0.033(4) -0.007(3) 0.001(3) -0.001(4)
C42 0.025(5) 0.078(7) 0.055(6) 0.027(5) 0.011(4) 0.007(5)
C43 0.034(5) 0.080(7) 0.043(5) 0.030(5) 0.013(4) 0.009(5)
C44 0.024(4) 0.043(5) 0.048(5) 0.001(4) 0.007(4) -0.002(4)
C45 0.025(4) 0.033(4) 0.023(3) -0.006(3) -0.006(3) 0.006(4)
C46 0.056(6) 0.044(5) 0.043(5) -0.007(4) 0.021(5) -0.006(5)
C47 0.060(6) 0.048(6) 0.049(5) -0.022(4) 0.023(5) -0.003(5)
C48 0.047(5) 0.036(5) 0.035(4) -0.005(4) 0.001(4) -0.004(4)
C49 0.045(5) 0.034(5) 0.051(5) -0.002(4) 0.008(4) -0.009(4)
C50 0.043(5) 0.039(5) 0.028(4) -0.005(3) 0.006(4) -0.007(4)
C51 0.063(7) 0.049(6) 0.056(6) 0.000(5) 0.007(6) -0.007(5)
B1 0.023(4) 0.023(4) 0.030(4) -0.003(3) 0.001(4) 0.001(4)
Tl2 0.03295(18) 0.04237(19) 0.03021(15) -0.00347(12) 0.00812(14) -0.00057(14)
P4 0.0244(10) 0.0337(11) 0.0259(9) -0.0011(8) 0.0027(8) 0.0028(9)
P5 0.0252(10) 0.0322(11) 0.0259(9) -0.0029(8) 0.0020(8) -0.0041(9)
P6 0.0252(10) 0.0323(11) 0.0236(9) -0.0050(8) 0.0008(8) -0.0005(9)
F19 0.091(4) 0.094(4) 0.108(4) 0.003(4) -0.044(4) -0.006(4)
F20 0.056(3) 0.126(5) 0.094(4) 0.024(4) 0.011(3) 0.014(3)
F21 0.060(3) 0.090(4) 0.068(3) 0.034(3) -0.001(3) -0.003(3)
F22 0.112(5) 0.094(4) 0.145(5) -0.028(4) -0.003(4) -0.006(4)
F23 0.154(5) 0.081(4) 0.102(4) -0.002(3) 0.041(4) -0.019(4)
F24 0.108(4) 0.074(4) 0.109(4) -0.026(3) 0.041(4) -0.001(3)
F25 0.108(5) 0.107(5) 0.137(5) 0.023(4) 0.019(4) 0.013(4)
F26 0.134(5) 0.102(4) 0.120(4) 0.034(4) 0.069(4) 0.024(4)
F27 0.137(5) 0.084(4) 0.109(4) -0.001(4) 0.020(4) 0.012(4)
F28 0.082(4) 0.110(4) 0.105(4) -0.040(4) -0.015(3) 0.012(4)
F29 0.077(4) 0.126(5) 0.100(4) 0.004(4) 0.004(3) -0.025(4)
F30 0.110(5) 0.101(5) 0.130(5) 0.016(4) -0.050(4) -0.005(4)
F31 0.108(4) 0.091(4) 0.109(4) -0.014(3) 0.024(4) -0.032(4)
F32 0.100(4) 0.055(3) 0.102(4) 0.002(3) -0.023(3) -0.006(3)
F33 0.110(4) 0.068(3) 0.052(3) 0.002(3) -0.008(3) -0.024(3)
F34 0.068(3) 0.079(4) 0.081(4) 0.014(3) 0.003(3) 0.017(3)
F35 0.098(4) 0.077(4) 0.053(3) 0.006(3) -0.007(3) 0.020(3)
F36 0.083(4) 0.053(3) 0.093(4) 0.013(3) -0.008(3) -0.002(3)
C52 0.027(4) 0.033(4) 0.029(4) 0.001(3) 0.005(3) 0.007(4)
C53 0.024(4) 0.030(4) 0.034(4) -0.009(3) 0.003(3) -0.004(3)
C54 0.032(4) 0.032(4) 0.025(4) -0.003(3) 0.003(3) -0.006(4)
C55 0.020(4) 0.029(4) 0.022(3) 0.000(3) -0.005(3) 0.004(3)
C56 0.037(5) 0.033(4) 0.040(4) -0.004(3) 0.011(4) -0.004(4)
C57 0.048(5) 0.053(6) 0.044(5) 0.004(4) 0.024(4) -0.006(5)
C58 0.041(5) 0.056(6) 0.043(5) 0.002(4) 0.021(4) 0.007(5)
C59 0.041(5) 0.044(5) 0.039(4) -0.005(4) 0.009(4) 0.011(4)
C60 0.024(4) 0.041(5) 0.027(4) 0.005(3) 0.002(3) 0.006(4)
C61 0.025(4) 0.030(4) 0.034(4) 0.004(3) 0.001(3) 0.001(3)
C62 0.031(5) 0.068(6) 0.034(4) 0.000(4) 0.003(4) 0.013(5)
C63 0.042(5) 0.074(7) 0.029(4) 0.013(4) -0.001(4) 0.004(5)
C64 0.023(4) 0.051(5) 0.046(5) 0.017(4) -0.002(4) 0.003(4)
C65 0.025(5) 0.093(9) 0.056(6) -0.005(5) 0.000(5) 0.015(5)
C66 0.035(5) 0.095(8) 0.041(5) -0.003(5) 0.008(4) 0.016(5)
C67 0.037(5) 0.053(6) 0.069(7) 0.019(5) -0.001(5) -0.005(5)
C68 0.026(4) 0.038(5) 0.031(4) -0.004(3) 0.001(3) 0.009(4)
C69 0.036(5) 0.038(5) 0.045(5) -0.005(4) 0.011(4) 0.005(4)
C70 0.037(5) 0.042(5) 0.049(5) -0.011(4) 0.010(4) 0.010(4)
C71 0.038(5) 0.029(4) 0.045(5) -0.001(3) -0.001(4) 0.006(4)
C72 0.046(5) 0.036(5) 0.054(5) 0.000(4) 0.014(5) -0.002(4)
C73 0.039(5) 0.037(5) 0.038(4) -0.004(4) 0.011(4) 0.000(4)
C74 0.055(6) 0.039(5) 0.063(6) -0.003(5) 0.010(5) 0.005(5)
C75 0.025(4) 0.030(4) 0.031(4) 0.002(3) 0.006(3) -0.001(3)
C76 0.042(5) 0.039(5) 0.034(4) 0.003(4) -0.003(4) -0.009(4)
C77 0.050(6) 0.042(5) 0.042(5) 0.008(4) -0.001(4) -0.006(5)
C78 0.040(5) 0.033(4) 0.039(4) 0.001(4) 0.010(4) 0.001(4)
C79 0.038(5) 0.040(5) 0.046(5) -0.009(4) 0.013(4) -0.015(4)
C80 0.034(4) 0.033(4) 0.037(4) -0.004(3) 0.005(4) -0.001(4)
C81 0.050(6) 0.046(6) 0.060(6) -0.008(5) 0.019(5) -0.012(5)
C82 0.026(4) 0.031(4) 0.029(4) -0.001(3) 0.002(3) 0.001(3)
C83 0.027(4) 0.037(4) 0.031(4) -0.010(3) 0.003(3) -0.001(4)
C84 0.029(4) 0.028(4) 0.037(4) -0.001(3) -0.002(4) -0.001(4)
C85 0.028(4) 0.027(4) 0.049(5) 0.000(4) -0.006(4) 0.004(4)
C86 0.021(4) 0.043(5) 0.064(6) -0.007(4) 0.005(4) -0.001(4)
C87 0.031(4) 0.044(5) 0.037(4) -0.005(4) 0.011(4) -0.004(4)
C88 0.032(5) 0.051(6) 0.058(6) 0.013(5) -0.009(5) 0.000(5)
C89 0.032(4) 0.035(4) 0.020(3) -0.003(3) 0.001(3) 0.007(4)
C90 0.046(5) 0.032(5) 0.059(6) -0.010(4) -0.006(5) 0.004(4)
C91 0.064(7) 0.026(5) 0.061(6) -0.009(4) -0.011(5) 0.009(5)
C92 0.059(6) 0.032(5) 0.028(4) -0.001(3) -0.005(4) -0.005(4)
C93 0.043(6) 0.037(5) 0.072(7) 0.002(5) -0.012(5) -0.005(5)
C94 0.041(5) 0.036(5) 0.063(6) -0.009(4) 0.003(5) -0.004(4)
C95 0.084(8) 0.034(5) 0.031(4) 0.005(4) -0.005(5) -0.005(5)
C96 0.031(4) 0.032(4) 0.026(4) -0.007(3) -0.003(3) -0.008(4)
C97 0.022(4) 0.043(5) 0.029(4) -0.004(3) 0.002(3) -0.003(4)
C98 0.030(4) 0.046(5) 0.043(5) -0.007(4) 0.007(4) 0.003(4)
C99 0.041(5) 0.036(5) 0.027(4) -0.003(3) -0.007(4) -0.002(4)
C100 0.048(5) 0.034(5) 0.029(4) -0.002(3) 0.007(4) 0.000(4)
C101 0.035(5) 0.038(5) 0.034(4) -0.011(3) 0.008(4) 0.000(4)
C102 0.049(6) 0.046(6) 0.046(5) 0.001(4) -0.005(5) 0.002(5)
B2 0.024(4) 0.038(5) 0.019(4) 0.002(3) 0.001(4) 0.005(4)
Cl1 0.137(3) 0.0564(18) 0.115(3) 0.0013(17) 0.043(3) 0.028(2)
Cl2 0.076(2) 0.084(2) 0.0743(18) -0.0427(16) 0.0253(16) -0.0292(17)
C103 0.063(6) 0.045(4) 0.035(4) -0.003(4) -0.012(4) 0.002(4)
Cl3 0.152(4) 0.095(2) 0.0675(19) -0.0046(16) 0.048(2) -0.052(2)
C104 0.146(6) 0.089(5) 0.063(5) -0.006(5) 0.049(5) -0.049(5)

loop_
_atom_type_symbol
_atom_type_description
_atom_type_scat_dispersion_real
_atom_type_scat_dispersion_imag
_atom_type_scat_source
C C 0.0033 0.0016 'International Tables Vol C Tables 4.2.6.8 and 6.1.1.4'
H H 0.0000 0.0000 'International Tables Vol C Tables 4.2.6.8 and 6.1.1.4'
B B 0.0013 0.0007 'International Tables Vol C Tables 4.2.6.8 and 6.1.1.4'
Cl Cl 0.1484 0.1585 'International Tables Vol C Tables 4.2.6.8 and 6.1.1.4'
F F 0.0171 0.0103 'International Tables Vol C Tables 4.2.6.8 and 6.1.1.4'
P P 0.1023 0.0942 'International Tables Vol C Tables 4.2.6.8 and 6.1.1.4'
Tl Tl -2.8358 9.6688 'International Tables Vol C Tables 4.2.6.8 and 6.1.1.4'

loop_
_geom_angle_atom_site_label_1
_geom_angle_atom_site_label_2
_geom_angle_atom_site_label_3
_geom_angle
_geom_angle_site_symmetry_1
_geom_angle_site_symmetry_3
P1 Tl1 P2 73.97(5) . .
P1 Tl1 P3 74.57(5) . .
P2 Tl1 P3 73.15(5) . .
C1 P1 C17 103.8(3) . .
C1 P1 C10 107.1(3) . .
C17 P1 C10 101.2(4) . .
C1 P1 Tl1 118.7(3) . .
C17 P1 Tl1 118.4(2) . .
C10 P1 Tl1 105.9(3) . .
C2 P2 C31 107.4(3) . .
C2 P2 C24 102.5(3) . .
C31 P2 C24 101.5(3) . .
C2 P2 Tl1 119.2(2) . .
C31 P2 Tl1 98.4(2) . .
C24 P2 Tl1 125.1(2) . .
C3 P3 C38 106.0(3) . .
C3 P3 C45 107.3(3) . .
C38 P3 C45 98.1(3) . .
C3 P3 Tl1 120.7(2) . .
C38 P3 Tl1 118.7(2) . .
C45 P3 Tl1 102.9(2) . .
B1 C1 P1 120.1(5) . .
B1 C1 H1A 107.4 . .
P1 C1 H1A 107.4 . .
B1 C1 H1B 107.1 . .
P1 C1 H1B 107.2 . .
H1A C1 H1B 106.9 . .
B1 C2 P2 119.9(5) . .
B1 C2 H2A 107.4 . .
P2 C2 H2A 107.4 . .
B1 C2 H2B 107.2 . .
P2 C2 H2B 107.4 . .
H2A C2 H2B 106.9 . .
B1 C3 P3 118.3(5) . .
B1 C3 H3A 107.6 . .
P3 C3 H3A 107.8 . .
B1 C3 H3B 107.8 . .
P3 C3 H3B 107.7 . .
H3A C3 H3B 107.1 . .
C9 C4 C5 114.0(6) . .
C9 C4 B1 126.0(7) . .
C5 C4 B1 120.0(6) . .
C6 C5 C4 124.0(7) . .
C6 C5 H5 117.9 . .
C4 C5 H5 118.2 . .
C7 C6 C5 119.8(8) . .
C7 C6 H6 120.0 . .
C5 C6 H6 120.1 . .
C8 C7 C6 118.0(7) . .
C8 C7 H7 121.0 . .
C6 C7 H7 121.0 . .
C7 C8 C9 121.1(8) . .
C7 C8 H8 119.4 . .
C9 C8 H8 119.5 . .
C8 C9 C4 123.1(8) . .
C8 C9 H9 118.4 . .
C4 C9 H9 118.5 . .
C11 C10 C15 118.2(7) . .
C11 C10 P1 118.3(6) . .
C15 C10 P1 123.5(6) . .
C12 C11 C10 121.2(7) . .
C12 C11 H11 119.4 . .
C10 C11 H11 119.3 . .
C11 C12 C13 120.4(7) . .
C11 C12 H12 119.9 . .
C13 C12 H12 119.7 . .
C14 C13 C12 119.3(8) . .
C14 C13 C16 118.9(8) . .
C12 C13 C16 121.8(8) . .
C13 C14 C15 120.3(7) . .
C13 C14 H14 119.8 . .
C15 C14 H14 119.9 . .
C14 C15 C10 120.5(7) . .
C14 C15 H15 119.7 . .
C10 C15 H15 119.8 . .
F3 C16 F2 107.3(8) . .
F3 C16 F1 106.4(7) . .
F2 C16 F1 105.7(7) . .
F3 C16 C13 113.5(8) . .
F2 C16 C13 111.9(7) . .
F1 C16 C13 111.5(8) . .
C18 C17 C22 116.5(9) . .
C18 C17 P1 122.1(6) . .
C22 C17 P1 120.2(7) . .
C17 C18 C19 118.5(10) . .
C17 C18 H18 120.9 . .
C19 C18 H18 120.6 . .
C20 C19 C18 123.7(11) . .
C20 C19 H19 118.1 . .
C18 C19 H19 118.2 . .
C21 C20 C19 116.9(10) . .
C21 C20 C23 121.0(11) . .
C19 C20 C23 121.7(11) . .
C20 C21 C22 120.9(11) . .
C20 C21 H21 119.5 . .
C22 C21 H21 119.6 . .
C21 C22 C17 122.6(11) . .
C21 C22 H22 118.8 . .
C17 C22 H22 118.6 . .
F4 C23 F6 114.8(14) . .
F4 C23 F5 102.2(13) . .
F6 C23 F5 93.9(10) . .
F4 C23 C20 117.3(11) . .
F6 C23 C20 114.3(12) . .
F5 C23 C20 110.7(12) . .
C29 C24 C25 118.3(7) . .
C29 C24 P2 118.8(6) . .
C25 C24 P2 122.9(6) . .
C24 C25 C26 120.6(8) . .
C24 C25 H25 119.9 . .
C26 C25 H25 119.5 . .
C27 C26 C25 119.5(8) . .
C27 C26 H26 120.3 . .
C25 C26 H26 120.2 . .
C28 C27 C26 120.6(8) . .
C28 C27 C30 118.7(8) . .
C26 C27 C30 120.7(8) . .
C27 C28 C29 119.9(8) . .
C27 C28 H28 120.1 . .
C29 C28 H28 120.0 . .
C28 C29 C24 121.1(8) . .
C28 C29 H29 119.3 . .
C24 C29 H29 119.6 . .
F8 C30 F9 108.8(9) . .
F8 C30 F7 107.1(9) . .
F9 C30 F7 98.1(9) . .
F8 C30 C27 114.3(9) . .
F9 C30 C27 113.8(9) . .
F7 C30 C27 113.3(8) . .
C36 C31 C32 117.8(7) . .
C36 C31 P2 118.0(5) . .
C32 C31 P2 124.1(6) . .
C33 C32 C31 120.5(7) . .
C33 C32 H32 119.7 . .
C31 C32 H32 119.8 . .
C32 C33 C34 121.2(7) . .
C32 C33 H33 119.7 . .
C34 C33 H33 119.1 . .
C33 C34 C35 119.1(8) . .
C33 C34 C37 120.5(8) . .
C35 C34 C37 120.4(7) . .
C36 C35 C34 120.2(7) . .
C36 C35 H35 120.0 . .
C34 C35 H35 119.8 . .
C35 C36 C31 121.1(7) . .
C35 C36 H36 119.4 . .
C31 C36 H36 119.5 . .
F10 C37 F11 108.4(8) . .
F10 C37 F12 104.2(8) . .
F11 C37 F12 104.3(8) . .
F10 C37 C34 112.6(8) . .
F11 C37 C34 113.7(7) . .
F12 C37 C34 112.9(7) . .
C43 C38 C39 117.6(7) . .
C43 C38 P3 121.0(6) . .
C39 C38 P3 121.4(6) . .
C40 C39 C38 120.5(7) . .
C40 C39 H39 119.7 . .
C38 C39 H39 119.8 . .
C41 C40 C39 121.2(8) . .
C41 C40 H40 119.3 . .
C39 C40 H40 119.5 . .
C42 C41 C40 119.2(8) . .
C42 C41 C44 119.8(7) . .
C40 C41 C44 121.0(7) . .
C41 C42 C43 120.1(8) . .
C41 C42 H42 120.0 . .
C43 C42 H42 119.9 . .
C38 C43 C42 121.3(7) . .
C38 C43 H43 119.2 . .
C42 C43 H43 119.5 . .
F14 C44 F13 106.7(7) . .
F14 C44 F15 105.2(7) . .
F13 C44 F15 106.5(7) . .
F14 C44 C41 112.6(7) . .
F13 C44 C41 112.6(7) . .
F15 C44 C41 112.7(7) . .
C50 C45 C46 117.2(7) . .
C50 C45 P3 124.7(6) . .
C46 C45 P3 118.0(6) . .
C47 C46 C45 121.6(8) . .
C47 C46 H46 119.2 . .
C45 C46 H46 119.2 . .
C46 C47 C48 120.4(8) . .
C46 C47 H47 119.9 . .
C48 C47 H47 119.7 . .
C49 C48 C47 118.0(8) . .
C49 C48 C51 120.4(8) . .
C47 C48 C51 121.6(8) . .
C50 C49 C48 121.8(8) . .
C50 C49 H49 119.1 . .
C48 C49 H49 119.0 . .
C49 C50 C45 120.9(7) . .
C49 C50 H50 119.5 . .
C45 C50 H50 119.6 . .
F18 C51 F17 106.4(9) . .
F18 C51 F16 104.6(8) . .
F17 C51 F16 106.9(9) . .
F18 C51 C48 112.6(9) . .
F17 C51 C48 112.7(8) . .
F16 C51 C48 113.0(9) . .
C4 B1 C3 106.2(6) . .
C4 B1 C1 105.7(6) . .
C3 B1 C1 110.7(6) . .
C4 B1 C2 109.3(6) . .
C3 B1 C2 111.9(6) . .
C1 B1 C2 112.6(6) . .
P5 Tl2 P6 74.58(5) . .
P5 Tl2 P4 71.14(5) . .
P6 Tl2 P4 76.54(5) . .
C52 P4 C61 106.1(3) . .
C52 P4 C68 106.5(4) . .
C61 P4 C68 100.3(4) . .
C52 P4 Tl2 120.2(2) . .
C61 P4 Tl2 121.1(2) . .
C68 P4 Tl2 99.3(2) . .
C53 P5 C75 102.8(3) . .
C53 P5 C82 107.7(3) . .
C75 P5 C82 101.2(4) . .
C53 P5 Tl2 118.6(2) . .
C75 P5 Tl2 124.0(2) . .
C82 P5 Tl2 100.2(2) . .
C54 P6 C96 106.6(4) . .
C54 P6 C89 103.6(3) . .
C96 P6 C89 100.1(3) . .
C54 P6 Tl2 116.9(3) . .
C96 P6 Tl2 108.6(3) . .
C89 P6 Tl2 119.2(2) . .
B2 C52 P4 118.5(5) . .
B2 C52 H52A 107.8 . .
P4 C52 H52A 107.7 . .
B2 C52 H52B 107.6 . .
P4 C52 H52B 107.6 . .
H52A C52 H52B 107.1 . .
B2 C53 P5 119.8(5) . .
B2 C53 H53A 107.3 . .
P5 C53 H53A 107.4 . .
B2 C53 H53B 107.4 . .
P5 C53 H53B 107.4 . .
H53A C53 H53B 106.9 . .
B2 C54 P6 120.3(5) . .
B2 C54 H54A 107.3 . .
P6 C54 H54A 107.4 . .
B2 C54 H54B 107.2 . .
P6 C54 H54B 107.1 . .
H54A C54 H54B 106.9 . .
C60 C55 C56 115.0(6) . .
C60 C55 B2 125.9(7) . .
C56 C55 B2 119.1(6) . .
C57 C56 C55 123.3(8) . .
C57 C56 H56 118.3 . .
C55 C56 H56 118.4 . .
C56 C57 C58 120.2(8) . .
C56 C57 H57 119.9 . .
C58 C57 H57 119.9 . .
C57 C58 C59 118.7(7) . .
C57 C58 H58 120.6 . .
C59 C58 H58 120.7 . .
C60 C59 C58 119.9(8) . .
C60 C59 H59 120.3 . .
C58 C59 H59 119.8 . .
C55 C60 C59 122.8(7) . .
C55 C60 H60 118.7 . .
C59 C60 H60 118.4 . .
C62 C61 C66 117.5(8) . .
C62 C61 P4 122.1(6) . .
C66 C61 P4 120.4(6) . .
C61 C62 C63 121.3(8) . .
C61 C62 H62 119.3 . .
C63 C62 H62 119.4 . .
C64 C63 C62 120.1(8) . .
C64 C63 H63 119.9 . .
C62 C63 H63 120.0 . .
C65 C64 C63 118.9(8) . .
C65 C64 C67 123.5(8) . .
C63 C64 C67 117.6(8) . .
C64 C65 C66 120.5(9) . .
C64 C65 H65 119.7 . .
C66 C65 H65 119.9 . .
C65 C66 C61 121.6(9) . .
C65 C66 H66 119.4 . .
C61 C66 H66 119.1 . .
F19 C67 F20 105.2(9) . .
F19 C67 F21 108.3(10) . .
F20 C67 F21 104.7(8) . .
F19 C67 C64 114.1(9) . .
F20 C67 C64 112.1(9) . .
F21 C67 C64 111.7(8) . .
C69 C68 C73 117.2(8) . .
C69 C68 P4 118.9(6) . .
C73 C68 P4 123.9(6) . .
C70 C69 C68 122.3(8) . .
C70 C69 H69 118.7 . .
C68 C69 H69 119.0 . .
C69 C70 C71 119.9(8) . .
C69 C70 H70 120.0 . .
C71 C70 H70 120.0 . .
C72 C71 C70 118.0(8) . .
C72 C71 C74 121.8(8) . .
C70 C71 C74 120.2(8) . .
C73 C72 C71 123.0(8) . .
C73 C72 H72 118.5 . .
C71 C72 H72 118.5 . .
C72 C73 C68 119.5(7) . .
C72 C73 H73 120.4 . .
C68 C73 H73 120.1 . .
F24 C74 F23 107.3(9) . .
F24 C74 F22 104.6(9) . .
F23 C74 F22 102.5(10) . .
F24 C74 C71 115.6(9) . .
F23 C74 C71 113.1(9) . .
F22 C74 C71 112.5(9) . .
C80 C75 C76 118.4(7) . .
C80 C75 P5 125.4(6) . .
C76 C75 P5 116.1(6) . .
C77 C76 C75 120.5(8) . .
C77 C76 H76 119.8 . .
C75 C76 H76 119.7 . .
C76 C77 C78 120.4(9) . .
C76 C77 H77 119.7 . .
C78 C77 H77 119.9 . .
C79 C78 C77 119.5(8) . .
C79 C78 C81 122.0(8) . .
C77 C78 C81 118.4(8) . .
C78 C79 C80 121.0(8) . .
C78 C79 H79 119.6 . .
C80 C79 H79 119.4 . .
C75 C80 C79 120.0(8) . .
C75 C80 H80 120.1 . .
C79 C80 H80 119.9 . .
F26 C81 F27 108.4(9) . .
F26 C81 F25 110.2(10) . .
F27 C81 F25 91.7(9) . .
F26 C81 C78 116.4(9) . .
F27 C81 C78 114.0(9) . .
F25 C81 C78 113.4(8) . .
C83 C82 C87 119.5(7) . .
C83 C82 P5 124.1(6) . .
C87 C82 P5 116.4(6) . .
C82 C83 C84 120.3(7) . .
C82 C83 H83 119.8 . .
C84 C83 H83 119.9 . .
C83 C84 C85 120.0(7) . .
C83 C84 H84 120.0 . .
C85 C84 H84 120.1 . .
C86 C85 C84 120.7(8) . .
C86 C85 C88 119.1(8) . .
C84 C85 C88 120.2(8) . .
C85 C86 C87 119.3(7) . .
C85 C86 H86 120.4 . .
C87 C86 H86 120.4 . .
C82 C87 C86 120.2(7) . .
C82 C87 H87 119.8 . .
C86 C87 H87 120.0 . .
F30 C88 F29 106.0(9) . .
F30 C88 F28 107.9(10) . .
F29 C88 F28 103.4(9) . .
F30 C88 C85 114.0(9) . .
F29 C88 C85 113.0(8) . .
F28 C88 C85 111.8(8) . .
C90 C89 C94 118.4(8) . .
C90 C89 P6 119.9(6) . .
C94 C89 P6 121.6(6) . .
C91 C90 C89 120.8(9) . .
C91 C90 H90 119.5 . .
C89 C90 H90 119.6 . .
C92 C91 C90 120.7(9) . .
C92 C91 H91 119.6 . .
C90 C91 H91 119.6 . .
C91 C92 C93 119.9(8) . .
C91 C92 C95 121.4(9) . .
C93 C92 C95 118.7(9) . .
C92 C93 C94 120.2(9) . .
C92 C93 H93 119.9 . .
C94 C93 H93 119.9 . .
C93 C94 C89 120.0(9) . .
C93 C94 H94 119.9 . .
C89 C94 H94 120.1 . .
F32 C95 F33 113.3(8) . .
F32 C95 F31 99.2(8) . .
F33 C95 F31 100.4(9) . .
F32 C95 C92 114.1(9) . .
F33 C95 C92 114.7(7) . .
F31 C95 C92 113.3(8) . .
C101 C96 C97 117.9(7) . .
C101 C96 P6 118.3(6) . .
C97 C96 P6 123.8(6) . .
C98 C97 C96 121.1(7) . .
C98 C97 H97 119.5 . .
C96 C97 H97 119.4 . .
C97 C98 C99 120.8(7) . .
C97 C98 H98 119.6 . .
C99 C98 H98 119.6 . .
C100 C99 C98 118.5(8) . .
C100 C99 C102 121.2(8) . .
C98 C99 C102 120.3(8) . .
C101 C100 C99 120.4(7) . .
C101 C100 H100 119.8 . .
C99 C100 H100 119.8 . .
C96 C101 C100 121.2(7) . .
C96 C101 H101 119.3 . .
C100 C101 H101 119.5 . .
F35 C102 F34 107.4(8) . .
F35 C102 F36 106.1(8) . .
F34 C102 F36 104.8(8) . .
F35 C102 C99 113.5(8) . .
F34 C102 C99 113.5(8) . .
F36 C102 C99 111.0(8) . .
C55 B2 C52 106.0(5) . .
C55 B2 C53 108.3(6) . .
C52 B2 C53 110.8(6) . .
C55 B2 C54 105.1(6) . .
C52 B2 C54 112.2(6) . .
C53 B2 C54 113.9(6) . .
Cl1 C103 Cl2 112.7(6) . .
Cl1 C103 H10A 109.3 . .
Cl2 C103 H10A 109.4 . .
Cl1 C103 H10B 108.9 . .
Cl2 C103 H10B 108.7 . .
H10A C103 H10B 107.8 . .
C104 Cl3 C104 77.6(16) . 3_667
Cl3 C104 Cl3 102.4(16) . 3_667
Cl3 C104 H10C 111.3 . .
Cl3 C104 H10C 110.8 3_667 .
Cl3 C104 H10D 112.0 . .
Cl3 C104 H10D 111.4 3_667 .
H10C C104 H10D 108.9 . .

loop_
_geom_bond_atom_site_label_1
_geom_bond_atom_site_label_2
_geom_bond_distance
_geom_bond_site_symmetry_2
Tl1 P1 2.932(2) .
Tl1 P2 2.9626(18) .
Tl1 P3 2.9647(18) .
P1 C1 1.820(7) .
P1 C17 1.827(8) .
P1 C10 1.829(8) .
P2 C2 1.819(7) .
P2 C31 1.821(8) .
P2 C24 1.830(7) .
P3 C3 1.826(7) .
P3 C38 1.834(8) .
P3 C45 1.837(8) .
F1 C16 1.353(11) .
F2 C16 1.337(10) .
F3 C16 1.324(11) .
F4 C23 1.223(14) .
F5 C23 1.330(15) .
F6 C23 1.296(16) .
F7 C30 1.348(13) .
F8 C30 1.285(12) .
F9 C30 1.301(12) .
F10 C37 1.320(10) .
F11 C37 1.326(10) .
F12 C37 1.353(11) .
F13 C44 1.332(9) .
F14 C44 1.321(10) .
F15 C44 1.334(10) .
F16 C51 1.341(12) .
F17 C51 1.331(11) .
F18 C51 1.329(12) .
C1 B1 1.671(11) .
C1 H1A 0.9899 .
C1 H1B 0.9900 .
C2 B1 1.673(11) .
C2 H2A 0.9900 .
C2 H2B 0.9900 .
C3 B1 1.662(11) .
C3 H3A 0.9900 .
C3 H3B 0.9900 .
C4 C9 1.390(11) .
C4 C5 1.392(10) .
C4 B1 1.631(10) .
C5 C6 1.383(11) .
C5 H5 0.9500 .
C6 C7 1.381(12) .
C6 H6 0.9500 .
C7 C8 1.371(12) .
C7 H7 0.9500 .
C8 C9 1.381(10) .
C8 H8 0.9500 .
C9 H9 0.9500 .
C10 C11 1.389(10) .
C10 C15 1.398(10) .
C11 C12 1.370(12) .
C11 H11 0.9500 .
C12 C13 1.390(12) .
C12 H12 0.9500 .
C13 C14 1.379(11) .
C13 C16 1.493(12) .
C14 C15 1.388(11) .
C14 H14 0.9500 .
C15 H15 0.9500 .
C17 C18 1.360(13) .
C17 C22 1.367(13) .
C18 C19 1.397(15) .
C18 H18 0.9500 .
C19 C20 1.338(15) .
C19 H19 0.9500 .
C20 C21 1.331(17) .
C20 C23 1.470(15) .
C21 C22 1.365(17) .
C21 H21 0.9500 .
C22 H22 0.9500 .
C24 C29 1.388(12) .
C24 C25 1.392(11) .
C25 C26 1.402(11) .
C25 H25 0.9500 .
C26 C27 1.374(12) .
C26 H26 0.9500 .
C27 C28 1.373(12) .
C27 C30 1.497(13) .
C28 C29 1.385(12) .
C28 H28 0.9500 .
C29 H29 0.9500 .
C31 C36 1.397(10) .
C31 C32 1.409(10) .
C32 C33 1.375(11) .
C32 H32 0.9500 .
C33 C34 1.384(11) .
C33 H33 0.9500 .
C34 C35 1.391(11) .
C34 C37 1.483(12) .
C35 C36 1.386(12) .
C35 H35 0.9500 .
C36 H36 0.9500 .
C38 C43 1.376(10) .
C38 C39 1.392(11) .
C39 C40 1.374(13) .
C39 H39 0.9500 .
C40 C41 1.368(11) .
C40 H40 0.9500 .
C41 C42 1.362(12) .
C41 C44 1.498(12) .
C42 C43 1.391(13) .
C42 H42 0.9500 .
C43 H43 0.9500 .
C45 C50 1.391(11) .
C45 C46 1.406(10) .
C46 C47 1.357(12) .
C46 H46 0.9500 .
C47 C48 1.403(12) .
C47 H47 0.9500 .
C48 C49 1.373(12) .
C48 C51 1.488(13) .
C49 C50 1.364(11) .
C49 H49 0.9500 .
C50 H50 0.9500 .
Tl2 P5 2.9646(19) .
Tl2 P6 2.981(2) .
Tl2 P4 3.0006(18) .
P4 C52 1.829(7) .
P4 C61 1.837(8) .
P4 C68 1.838(8) .
P5 C53 1.828(7) .
P5 C75 1.828(8) .
P5 C82 1.848(8) .
P6 C54 1.817(7) .
P6 C96 1.828(8) .
P6 C89 1.840(8) .
F19 C67 1.295(13) .
F20 C67 1.330(12) .
F21 C67 1.336(11) .
F22 C74 1.326(13) .
F23 C74 1.283(12) .
F24 C74 1.277(11) .
F25 C81 1.342(13) .
F26 C81 1.244(11) .
F27 C81 1.336(12) .
F28 C88 1.311(12) .
F29 C88 1.310(11) .
F30 C88 1.260(12) .
F31 C95 1.372(13) .
F32 C95 1.291(11) .
F33 C95 1.303(10) .
F34 C102 1.326(11) .
F35 C102 1.318(11) .
F36 C102 1.350(11) .
C52 B2 1.658(11) .
C52 H52A 0.9900 .
C52 H52B 0.9900 .
C53 B2 1.660(12) .
C53 H53A 0.9900 .
C53 H53B 0.9900 .
C54 B2 1.675(11) .
C54 H54A 0.9900 .
C54 H54B 0.9900 .
C55 C60 1.382(10) .
C55 C56 1.412(11) .
C55 B2 1.647(10) .
C56 C57 1.368(11) .
C56 H56 0.9500 .
C57 C58 1.377(13) .
C57 H57 0.9500 .
C58 C59 1.395(12) .
C58 H58 0.9500 .
C59 C60 1.392(10) .
C59 H59 0.9500 .
C60 H60 0.9500 .
C61 C62 1.374(11) .
C61 C66 1.384(11) .
C62 C63 1.390(12) .
C62 H62 0.9500 .
C63 C64 1.386(12) .
C63 H63 0.9500 .
C64 C65 1.368(13) .
C64 C67 1.498(14) .
C65 C66 1.378(14) .
C65 H65 0.9500 .
C66 H66 0.9500 .
C68 C69 1.409(10) .
C68 C73 1.417(11) .
C69 C70 1.363(12) .
C69 H69 0.9500 .
C70 C71 1.401(12) .
C70 H70 0.9500 .
C71 C72 1.386(11) .
C71 C74 1.476(13) .
C72 C73 1.359(12) .
C72 H72 0.9500 .
C73 H73 0.9500 .
C75 C80 1.381(11) .
C75 C76 1.422(11) .
C76 C77 1.370(12) .
C76 H76 0.9500 .
C77 C78 1.400(12) .
C77 H77 0.9500 .
C78 C79 1.358(12) .
C78 C81 1.457(13) .
C79 C80 1.409(12) .
C79 H79 0.9500 .
C80 H80 0.9500 .
C82 C83 1.382(10) .
C82 C87 1.396(10) .
C83 C84 1.387(11) .
C83 H83 0.9500 .
C84 C85 1.387(11) .
C84 H84 0.9500 .
C85 C86 1.373(12) .
C85 C88 1.493(13) .
C86 C87 1.402(12) .
C86 H86 0.9500 .
C87 H87 0.9500 .
C89 C90 1.387(11) .
C89 C94 1.402(12) .
C90 C91 1.372(13) .
C90 H90 0.9500 .
C91 C92 1.369(14) .
C91 H91 0.9500 .
C92 C93 1.376(13) .
C92 C95 1.483(12) .
C93 C94 1.390(13) .
C93 H93 0.9500 .
C94 H94 0.9500 .
C96 C101 1.378(10) .
C96 C97 1.414(11) .
C97 C98 1.360(12) .
C97 H97 0.9500 .
C98 C99 1.400(11) .
C98 H98 0.9500 .
C99 C100 1.390(12) .
C99 C102 1.483(13) .
C100 C101 1.389(12) .
C100 H100 0.9500 .
C101 H101 0.9500 .
Cl1 C103 1.716(10) .
Cl2 C103 1.756(10) .
C103 H10A 0.9900 .
C103 H10B 0.9900 .
Cl3 C104 1.68(2) .
Cl3 C104 2.02(3) 3_667
C104 Cl3 2.02(3) 3_667
C104 H10C 0.9900 .
C104 H10D 0.9900 .

loop_
_geom_torsion_atom_site_label_1
_geom_torsion_atom_site_label_2
_geom_torsion_atom_site_label_3
_geom_torsion_atom_site_label_4
_geom_torsion
_geom_torsion_site_symmetry_1
_geom_torsion_site_symmetry_4
P2 Tl1 P1 C1 53.1(3) . .
P3 Tl1 P1 C1 -23.4(3) . .
P2 Tl1 P1 C17 -179.7(3) . .
P3 Tl1 P1 C17 103.8(3) . .
P2 Tl1 P1 C10 -67.1(2) . .
P3 Tl1 P1 C10 -143.6(2) . .
P1 Tl1 P2 C2 -27.2(3) . .
P3 Tl1 P2 C2 51.1(3) . .
P1 Tl1 P2 C31 -142.7(2) . .
P3 Tl1 P2 C31 -64.3(2) . .
P1 Tl1 P2 C24 106.8(3) . .
P3 Tl1 P2 C24 -174.9(3) . .
P1 Tl1 P3 C3 49.0(3) . .
P2 Tl1 P3 C3 -28.6(3) . .
P1 Tl1 P3 C38 -177.3(3) . .
P2 Tl1 P3 C38 105.1(3) . .
P1 Tl1 P3 C45 -70.5(2) . .
P2 Tl1 P3 C45 -148.0(3) . .
C17 P1 C1 B1 -164.1(6) . .
C10 P1 C1 B1 89.3(6) . .
Tl1 P1 C1 B1 -30.3(7) . .
C31 P2 C2 B1 85.2(6) . .
C24 P2 C2 B1 -168.4(6) . .
Tl1 P2 C2 B1 -25.4(7) . .
C38 P3 C3 B1 -162.0(6) . .
C45 P3 C3 B1 94.0(6) . .
Tl1 P3 C3 B1 -23.2(7) . .
C9 C4 C5 C6 2.3(12) . .
B1 C4 C5 C6 -178.6(8) . .
C4 C5 C6 C7 -2.1(15) . .
C5 C6 C7 C8 0.3(14) . .
C6 C7 C8 C9 1.0(14) . .
C7 C8 C9 C4 -0.7(14) . .
C5 C4 C9 C8 -0.9(12) . .
B1 C4 C9 C8 -180.0(8) . .
C1 P1 C10 C11 -174.3(6) . .
C17 P1 C10 C11 77.3(7) . .
Tl1 P1 C10 C11 -46.7(7) . .
C1 P1 C10 C15 6.2(8) . .
C17 P1 C10 C15 -102.2(7) . .
Tl1 P1 C10 C15 133.8(6) . .
C15 C10 C11 C12 1.3(12) . .
P1 C10 C11 C12 -178.2(7) . .
C10 C11 C12 C13 0.4(13) . .
C11 C12 C13 C14 -1.6(13) . .
C11 C12 C13 C16 179.3(8) . .
C12 C13 C14 C15 1.2(13) . .
C16 C13 C14 C15 -179.7(8) . .
C13 C14 C15 C10 0.5(13) . .
C11 C10 C15 C14 -1.7(12) . .
P1 C10 C15 C14 177.8(6) . .
C14 C13 C16 F3 29.0(12) . .
C12 C13 C16 F3 -151.9(8) . .
C14 C13 C16 F2 150.6(8) . .
C12 C13 C16 F2 -30.3(12) . .
C14 C13 C16 F1 -91.2(10) . .
C12 C13 C16 F1 87.9(10) . .
C1 P1 C17 C18 -68.0(10) . .
C10 P1 C17 C18 42.9(10) . .
Tl1 P1 C17 C18 158.0(9) . .
C1 P1 C17 C22 99.1(10) . .
C10 P1 C17 C22 -150.0(10) . .
Tl1 P1 C17 C22 -34.9(10) . .
C22 C17 C18 C19 3.1(19) . .
P1 C17 C18 C19 170.7(10) . .
C17 C18 C19 C20 4(2) . .
C18 C19 C20 C21 -5(2) . .
C18 C19 C20 C23 -177.9(13) . .
C19 C20 C21 C22 -2(3) . .
C23 C20 C21 C22 171.2(16) . .
C20 C21 C22 C17 9(3) . .
C18 C17 C22 C21 -10(2) . .
P1 C17 C22 C21 -177.7(15) . .
C21 C20 C23 F4 -115.0(18) . .
C19 C20 C23 F4 58(2) . .
C21 C20 C23 F6 24(2) . .
C19 C20 C23 F6 -163.7(14) . .
C21 C20 C23 F5 128.3(16) . .
C19 C20 C23 F5 -59.2(17) . .
C2 P2 C24 C29 80.6(6) . .
C31 P2 C24 C29 -168.4(6) . .
Tl1 P2 C24 C29 -59.4(7) . .
C2 P2 C24 C25 -97.4(6) . .
C31 P2 C24 C25 13.6(7) . .
Tl1 P2 C24 C25 122.7(5) . .
C29 C24 C25 C26 -1.5(11) . .
P2 C24 C25 C26 176.5(6) . .
C24 C25 C26 C27 -0.1(12) . .
C25 C26 C27 C28 1.4(12) . .
C25 C26 C27 C30 179.3(8) . .
C26 C27 C28 C29 -1.1(13) . .
C30 C27 C28 C29 -179.0(8) . .
C27 C28 C29 C24 -0.6(13) . .
C25 C24 C29 C28 1.8(11) . .
P2 C24 C29 C28 -176.2(6) . .
C28 C27 C30 F8 80.1(12) . .
C26 C27 C30 F8 -97.8(11) . .
C28 C27 C30 F9 -45.8(12) . .
C26 C27 C30 F9 136.3(9) . .
C28 C27 C30 F7 -156.8(9) . .
C26 C27 C30 F7 25.3(12) . .
C2 P2 C31 C36 -168.9(6) . .
C24 P2 C31 C36 83.9(6) . .
Tl1 P2 C31 C36 -44.6(6) . .
C2 P2 C31 C32 14.3(7) . .
C24 P2 C31 C32 -92.8(7) . .
Tl1 P2 C31 C32 138.6(6) . .
C36 C31 C32 C33 2.9(11) . .
P2 C31 C32 C33 179.7(6) . .
C31 C32 C33 C34 -1.0(12) . .
C32 C33 C34 C35 -0.6(12) . .
C32 C33 C34 C37 178.6(8) . .
C33 C34 C35 C36 0.4(12) . .
C37 C34 C35 C36 -178.9(8) . .
C34 C35 C36 C31 1.6(12) . .
C32 C31 C36 C35 -3.2(11) . .
P2 C31 C36 C35 179.8(6) . .
C33 C34 C37 F10 -93.2(10) . .
C35 C34 C37 F10 86.0(10) . .
C33 C34 C37 F11 143.0(8) . .
C35 C34 C37 F11 -37.8(12) . .
C33 C34 C37 F12 24.4(11) . .
C35 C34 C37 F12 -156.4(8) . .
C3 P3 C38 C43 154.5(7) . .
C45 P3 C38 C43 -94.8(8) . .
Tl1 P3 C38 C43 14.8(8) . .
C3 P3 C38 C39 -28.3(8) . .
C45 P3 C38 C39 82.4(8) . .
Tl1 P3 C38 C39 -168.0(6) . .
C43 C38 C39 C40 1.2(15) . .
P3 C38 C39 C40 -176.1(8) . .
C38 C39 C40 C41 0.3(16) . .
C39 C40 C41 C42 -0.8(15) . .
C39 C40 C41 C44 -179.9(9) . .
C40 C41 C42 C43 -0.1(15) . .
C44 C41 C42 C43 179.0(9) . .
C39 C38 C43 C42 -2.2(15) . .
P3 C38 C43 C42 175.2(8) . .
C41 C42 C43 C38 1.7(17) . .
C42 C41 C44 F14 -84.0(10) . .
C40 C41 C44 F14 95.1(10) . .
C42 C41 C44 F13 36.7(12) . .
C40 C41 C44 F13 -144.2(9) . .
C42 C41 C44 F15 157.2(8) . .
C40 C41 C44 F15 -23.7(12) . .
C3 P3 C45 C50 9.6(8) . .
C38 P3 C45 C50 -100.0(7) . .
Tl1 P3 C45 C50 138.0(7) . .
C3 P3 C45 C46 -173.4(7) . .
C38 P3 C45 C46 77.0(7) . .
Tl1 P3 C45 C46 -45.1(7) . .
C50 C45 C46 C47 0.9(14) . .
P3 C45 C46 C47 -176.3(8) . .
C45 C46 C47 C48 -1.9(16) . .
C46 C47 C48 C49 2.9(15) . .
C46 C47 C48 C51 -178.6(10) . .
C47 C48 C49 C50 -2.9(14) . .
C51 C48 C49 C50 178.6(9) . .
C48 C49 C50 C45 1.9(14) . .
C46 C45 C50 C49 -0.8(13) . .
P3 C45 C50 C49 176.2(7) . .
C49 C48 C51 F18 -88.3(11) . .
C47 C48 C51 F18 93.3(12) . .
C49 C48 C51 F17 32.2(14) . .
C47 C48 C51 F17 -146.3(10) . .
C49 C48 C51 F16 153.5(9) . .
C47 C48 C51 F16 -25.0(14) . .
C9 C4 B1 C3 -118.1(8) . .
C5 C4 B1 C3 62.9(9) . .
C9 C4 B1 C1 124.2(8) . .
C5 C4 B1 C1 -54.8(9) . .
C9 C4 B1 C2 2.7(10) . .
C5 C4 B1 C2 -176.2(7) . .
P3 C3 B1 C4 -163.2(5) . .
P3 C3 B1 C1 -48.9(8) . .
P3 C3 B1 C2 77.7(7) . .
P1 C1 B1 C4 -162.6(5) . .
P1 C1 B1 C3 82.8(7) . .
P1 C1 B1 C2 -43.4(8) . .
P2 C2 B1 C4 -166.3(5) . .
P2 C2 B1 C3 -49.0(8) . .
P2 C2 B1 C1 76.5(7) . .
P5 Tl2 P4 C52 33.5(3) . .
P6 Tl2 P4 C52 -44.6(3) . .
P5 Tl2 P4 C61 -103.0(3) . .
P6 Tl2 P4 C61 178.9(3) . .
P5 Tl2 P4 C68 148.9(3) . .
P6 Tl2 P4 C68 70.8(2) . .
P6 Tl2 P5 C53 26.3(3) . .
P4 Tl2 P5 C53 -54.4(3) . .
P6 Tl2 P5 C75 -106.0(3) . .
P4 Tl2 P5 C75 173.3(3) . .
P6 Tl2 P5 C82 143.1(2) . .
P4 Tl2 P5 C82 62.3(2) . .
P5 Tl2 P6 C54 -53.3(3) . .
P4 Tl2 P6 C54 20.5(3) . .
P5 Tl2 P6 C96 67.2(2) . .
P4 Tl2 P6 C96 141.0(2) . .
P5 Tl2 P6 C89 -179.3(3) . .
P4 Tl2 P6 C89 -105.5(3) . .
C61 P4 C52 B2 160.7(6) . .
C68 P4 C52 B2 -93.0(6) . .
Tl2 P4 C52 B2 18.5(7) . .
C75 P5 C53 B2 167.7(6) . .
C82 P5 C53 B2 -85.9(6) . .
Tl2 P5 C53 B2 26.7(7) . .
C96 P6 C54 B2 -89.4(7) . .
C89 P6 C54 B2 165.6(6) . .
Tl2 P6 C54 B2 32.2(7) . .
C60 C55 C56 C57 0.4(12) . .
B2 C55 C56 C57 179.7(8) . .
C55 C56 C57 C58 -1.8(14) . .
C56 C57 C58 C59 1.7(14) . .
C57 C58 C59 C60 -0.2(14) . .
C56 C55 C60 C59 1.2(11) . .
B2 C55 C60 C59 -178.1(7) . .
C58 C59 C60 C55 -1.3(13) . .
C52 P4 C61 C62 2.8(8) . .
C68 P4 C61 C62 -107.9(8) . .
Tl2 P4 C61 C62 144.5(6) . .
C52 P4 C61 C66 -176.0(8) . .
C68 P4 C61 C66 73.3(8) . .
Tl2 P4 C61 C66 -34.3(9) . .
C66 C61 C62 C63 -3.6(14) . .
P4 C61 C62 C63 177.6(8) . .
C61 C62 C63 C64 -0.1(15) . .
C62 C63 C64 C65 3.5(15) . .
C62 C63 C64 C67 -176.4(9) . .
C63 C64 C65 C66 -3.1(16) . .
C67 C64 C65 C66 176.8(10) . .
C64 C65 C66 C61 -0.7(17) . .
C62 C61 C66 C65 4.0(15) . .
P4 C61 C66 C65 -177.1(9) . .
C65 C64 C67 F19 119.5(12) . .
C63 C64 C67 F19 -60.7(12) . .
C65 C64 C67 F20 -0.1(14) . .
C63 C64 C67 F20 179.8(9) . .
C65 C64 C67 F21 -117.3(11) . .
C63 C64 C67 F21 62.5(12) . .
C52 P4 C68 C69 165.3(6) . .
C61 P4 C68 C69 -84.4(7) . .
Tl2 P4 C68 C69 39.8(7) . .
C52 P4 C68 C73 -13.7(8) . .
C61 P4 C68 C73 96.6(7) . .
Tl2 P4 C68 C73 -139.2(7) . .
C73 C68 C69 C70 1.8(13) . .
P4 C68 C69 C70 -177.2(7) . .
C68 C69 C70 C71 -0.5(14) . .
C69 C70 C71 C72 -1.4(13) . .
C69 C70 C71 C74 177.3(9) . .
C70 C71 C72 C73 2.0(14) . .
C74 C71 C72 C73 -176.7(9) . .
C71 C72 C73 C68 -0.6(14) . .
C69 C68 C73 C72 -1.3(13) . .
P4 C68 C73 C72 177.7(7) . .
C72 C71 C74 F24 -167.3(9) . .
C70 C71 C74 F24 14.0(14) . .
C72 C71 C74 F23 -43.0(14) . .
C70 C71 C74 F23 138.3(10) . .
C72 C71 C74 F22 72.6(12) . .
C70 C71 C74 F22 -106.1(11) . .
C53 P5 C75 C80 100.5(7) . .
C82 P5 C75 C80 -10.8(7) . .
Tl2 P5 C75 C80 -121.3(6) . .
C53 P5 C75 C76 -76.3(6) . .
C82 P5 C75 C76 172.4(6) . .
Tl2 P5 C75 C76 62.0(6) . .
C80 C75 C76 C77 -0.7(12) . .
P5 C75 C76 C77 176.3(7) . .
C75 C76 C77 C78 1.2(13) . .
C76 C77 C78 C79 -0.5(13) . .
C76 C77 C78 C81 178.4(8) . .
C77 C78 C79 C80 -0.8(12) . .
C81 C78 C79 C80 -179.5(7) . .
C76 C75 C80 C79 -0.5(11) . .
P5 C75 C80 C79 -177.2(6) . .
C78 C79 C80 C75 1.2(11) . .
C79 C78 C81 F26 97.2(12) . .
C77 C78 C81 F26 -81.6(12) . .
C79 C78 C81 F27 -30.2(12) . .
C77 C78 C81 F27 151.0(9) . .
C79 C78 C81 F25 -133.3(9) . .
C77 C78 C81 F25 47.9(12) . .
C53 P5 C82 C83 -15.3(8) . .
C75 P5 C82 C83 92.2(7) . .
Tl2 P5 C82 C83 -139.9(6) . .
C53 P5 C82 C87 164.5(6) . .
C75 P5 C82 C87 -88.0(6) . .
Tl2 P5 C82 C87 40.0(6) . .
C87 C82 C83 C84 0.6(12) . .
P5 C82 C83 C84 -179.6(6) . .
C82 C83 C84 C85 0.0(12) . .
C83 C84 C85 C86 -1.3(12) . .
C83 C84 C85 C88 178.8(8) . .
C84 C85 C86 C87 2.0(13) . .
C88 C85 C86 C87 -178.1(8) . .
C83 C82 C87 C86 0.1(12) . .
P5 C82 C87 C86 -179.7(7) . .
C85 C86 C87 C82 -1.4(13) . .
C86 C85 C88 F30 -91.0(12) . .
C84 C85 C88 F30 88.9(12) . .
C86 C85 C88 F29 30.1(13) . .
C84 C85 C88 F29 -150.0(9) . .
C86 C85 C88 F28 146.3(9) . .
C84 C85 C88 F28 -33.8(12) . .
C54 P6 C89 C90 -104.4(7) . .
C96 P6 C89 C90 145.7(7) . .
Tl2 P6 C89 C90 27.6(7) . .
C54 P6 C89 C94 71.4(7) . .
C96 P6 C89 C94 -38.5(7) . .
Tl2 P6 C89 C94 -156.5(6) . .
C94 C89 C90 C91 -0.4(13) . .
P6 C89 C90 C91 175.6(7) . .
C89 C90 C91 C92 -0.7(15) . .
C90 C91 C92 C93 2.0(14) . .
C90 C91 C92 C95 -179.9(9) . .
C91 C92 C93 C94 -2.3(14) . .
C95 C92 C93 C94 179.6(9) . .
C92 C93 C94 C89 1.2(14) . .
C90 C89 C94 C93 0.1(13) . .
P6 C89 C94 C93 -175.8(7) . .
C91 C92 C95 F32 27.2(13) . .
C93 C92 C95 F32 -154.7(9) . .
C91 C92 C95 F33 -105.9(11) . .
C93 C92 C95 F33 72.2(12) . .
C91 C92 C95 F31 139.7(10) . .
C93 C92 C95 F31 -42.2(11) . .
C54 P6 C96 C101 176.5(6) . .
C89 P6 C96 C101 -75.9(7) . .
Tl2 P6 C96 C101 49.7(7) . .
C54 P6 C96 C97 -3.5(8) . .
C89 P6 C96 C97 104.1(7) . .
Tl2 P6 C96 C97 -130.3(6) . .
C101 C96 C97 C98 -0.2(12) . .
P6 C96 C97 C98 179.8(6) . .
C96 C97 C98 C99 1.1(13) . .
C97 C98 C99 C100 -1.2(13) . .
C97 C98 C99 C102 -179.0(8) . .
C98 C99 C100 C101 0.5(13) . .
C102 C99 C100 C101 178.3(8) . .
C97 C96 C101 C100 -0.6(12) . .
P6 C96 C101 C100 179.5(6) . .
C99 C100 C101 C96 0.4(13) . .
C100 C99 C102 F35 31.3(13) . .
C98 C99 C102 F35 -150.9(9) . .
C100 C99 C102 F34 154.2(8) . .
C98 C99 C102 F34 -28.0(12) . .
C100 C99 C102 F36 -88.0(10) . .
C98 C99 C102 F36 89.7(10) . .
C60 C55 B2 C52 116.8(8) . .
C56 C55 B2 C52 -62.5(9) . .
C60 C55 B2 C53 -2.1(10) . .
C56 C55 B2 C53 178.6(7) . .
C60 C55 B2 C54 -124.3(8) . .
C56 C55 B2 C54 56.5(9) . .
P4 C52 B2 C55 166.2(5) . .
P4 C52 B2 C53 -76.5(7) . .
P4 C52 B2 C54 52.0(8) . .
P5 C53 B2 C55 166.1(5) . .
P5 C53 B2 C52 50.2(8) . .
P5 C53 B2 C54 -77.4(8) . .
P6 C54 B2 C55 159.8(5) . .
P6 C54 B2 C52 -85.5(7) . .
P6 C54 B2 C53 41.4(9) . .
C104 Cl3 C104 Cl3 0.0 3_667 3_667

loop_
_platon_squeeze_void_nr
_platon_squeeze_void_average_x
_platon_squeeze_void_average_y
_platon_squeeze_void_average_z
_platon_squeeze_void_volume
_platon_squeeze_void_count_electrons
_platon_squeeze_void_content
1 0.500 0.500 0.500 700 29 ' '
2 0.500 1.000 1.000 700 29 ' '
3 0.130 0.190 0.024 15 0 ' '
4 0.130 0.310 0.524 15 0 ' '
5 0.870 0.690 0.476 15 0 ' '
6 0.870 0.810 0.976 15 0 ' '
